data_1569690
loop_
_publ_author_name
'Magott, Micha&#x142;'
'P&#x142;onka, Klaudia'
'Sieklucka, Barbara'
'Dziedzic-Kocurek, Katarzyna'
'Kosaka, Wataru'
'Miyasaka, Hitoshi'
'Pinkowicz, Dawid'

_publ_section_title
;
 Guest-induced pore breathing controls the spin state in a cyanido-bridged
 framework.
;
_journal_issue 36
_journal_name_full 'Chemical science'
_journal_page_first 9651
_journal_page_last 9663
_journal_paper_doi 10.1039/d3sc03255h
_journal_volume 14
_journal_year 2023
_chemical_formula_moiety 'C56 H32 Fe2 N24 W'
_chemical_formula_sum 'C56 H32 Fe2 N24 W'
_chemical_formula_weight 1336.60
_chemical_properties_physical Air-sensitive,Moisture-sensitive
_space_group_crystal_system tetragonal
_space_group_IT_number 122
_space_group_name_Hall 'I -4 2bw'
_space_group_name_H-M_alt 'I -4 2 d'
_atom_sites_solution_hydrogens geom
_audit_creation_date 2022-09-12
_audit_creation_method
;
Olex2 1.5
(compiled 2022.04.07 svn.rca3783a0 for OlexSys, GUI svn.r6498)
;
_audit_update_record
;
2023-02-07 deposited with the CCDC.	2023-08-15 downloaded from the CCDC.
;
_cell_angle_alpha 90
_cell_angle_beta 90
_cell_angle_gamma 90
_cell_formula_units_Z 4
_cell_length_a 19.1966(4)
_cell_length_b 19.1966(4)
_cell_length_c 15.8129(5)
_cell_measurement_reflns_used 9963
_cell_measurement_temperature 200(2)
_cell_measurement_theta_max 25.98
_cell_measurement_theta_min 2.70
_cell_volume 5827.2(3)
_computing_cell_refinement 'Bruker SAINT'
_computing_data_collection 'Bruker APEX2'
_computing_data_reduction 'Bruker SAINT'
_computing_molecular_graphics 'Olex2 1.5 (Dolomanov et al., 2009)'
_computing_publication_material 'Olex2 1.5 (Dolomanov et al., 2009)'
_computing_structure_refinement 'SHELXL 2014/7 (Sheldrick, 2015)'
_computing_structure_solution 'SHELXT 2018/2 (Sheldrick, 2018)'
_diffrn_ambient_temperature 200.00
_diffrn_measured_fraction_theta_full 0.997
_diffrn_measured_fraction_theta_max 0.997
_diffrn_measurement_device_type 'Bruker APEX-II CCD'
_diffrn_measurement_method '\f and \w scans'
_diffrn_radiation_type MoK\a
_diffrn_radiation_wavelength 0.71073
_diffrn_reflns_av_R_equivalents 0.0503
_diffrn_reflns_av_unetI/netI 0.0425
_diffrn_reflns_Laue_measured_fraction_full 0.997
_diffrn_reflns_Laue_measured_fraction_max 0.997
_diffrn_reflns_limit_h_max 17
_diffrn_reflns_limit_h_min -23
_diffrn_reflns_limit_k_max 22
_diffrn_reflns_limit_k_min -22
_diffrn_reflns_limit_l_max 19
_diffrn_reflns_limit_l_min -19
_diffrn_reflns_number 15853
_diffrn_reflns_point_group_measured_fraction_full 0.998
_diffrn_reflns_point_group_measured_fraction_max 0.998
_diffrn_reflns_theta_full 25.242
_diffrn_reflns_theta_max 26.006
_diffrn_reflns_theta_min 2.700
_diffrn_standards_number 0
_exptl_absorpt_coefficient_mu 2.520
_exptl_absorpt_correction_T_max 0.7453
_exptl_absorpt_correction_T_min 0.6118
_exptl_absorpt_correction_type multi-scan
_exptl_absorpt_process_details
;
SADABS-2016/2 (Bruker,2016/2) was used for absorption correction.
wR2(int) was 0.0783 before and 0.0660 after correction.
The Ratio of minimum to maximum transmission is 0.8209.
The \l/2 correction factor is Not present.
;
_exptl_crystal_colour orange
_exptl_crystal_colour_primary orange
_exptl_crystal_density_diffrn 1.524
_exptl_crystal_description octahedron
_exptl_crystal_F_000 2648
_exptl_crystal_preparation 'Magnetic properties'
_exptl_crystal_size_max 0.12
_exptl_crystal_size_mid 0.11
_exptl_crystal_size_min 0.06
_refine_diff_density_max 1.488
_refine_diff_density_min -2.494
_refine_diff_density_rms 0.110
_refine_ls_abs_structure_details
;
 Refined as an inversion twin.
;
_refine_ls_abs_structure_Flack 0.480(18)
_refine_ls_extinction_method none
_refine_ls_goodness_of_fit_ref 1.136
_refine_ls_hydrogen_treatment constr
_refine_ls_matrix_type full
_refine_ls_number_parameters 193
_refine_ls_number_reflns 2879
_refine_ls_number_restraints 3
_refine_ls_restrained_S_all 1.135
_refine_ls_R_factor_all 0.0437
_refine_ls_R_factor_gt 0.0393
_refine_ls_shift/su_max 0.000
_refine_ls_shift/su_mean 0.000
_refine_ls_structure_factor_coef Fsqd
_refine_ls_weighting_details 'w=1/[\s^2^(Fo^2^)+(0.0295P)^2^+20.6450P] where P=(Fo^2^+2Fc^2^)/3'
_refine_ls_weighting_scheme calc
_refine_ls_wR_factor_gt 0.0734
_refine_ls_wR_factor_ref 0.0747
_reflns_Friedel_coverage 0.819
_reflns_Friedel_fraction_full 1.000
_reflns_Friedel_fraction_max 1.000
_reflns_number_gt 2692
_reflns_number_total 2879
_reflns_threshold_expression 'I > 2\s(I)'
_cod_data_source_file d3sc03255h2.cif
_cod_data_source_block fe2wanh_200k_0m
_cod_depositor_comments 'Adding full bibliography for 1569688--1569691.cif.'
_cod_database_code 1569690
_shelx_shelxl_version_number 2014/7
_shelx_space_group_comment
;
The symmetry employed for this shelxl refinement is uniquely defined
by the following loop, which should always be used as a source of
symmetry information in preference to the above space-group names.
They are only intended as comments.
;
_shelx_estimated_absorpt_t_max 0.863
_shelx_estimated_absorpt_t_min 0.752
_olex2_refinement_description
;
1. Twinned data refinement
 Scales: 0.520(18)
 0.480(18)
2. Fixed Uiso
 At 1.2 times of:
  All C(H) groups
3. Restrained planarity
 N3, C3, C4, C5, C6, N4
 with sigma of 0.01
4.a Aromatic/amide H refined with riding coordinates:
 C4(H4), C3(H3), C7(H7), C8(H8), C10(H10), C11(H11), C13(H13), C14(H14)
;
_olex2_submission_special_instructions 'No special instructions were received'

loop_
_space_group_symop_operation_xyz
'x, y, z'
'-x, -y, z'
'y, -x, -z'
'-y, x, -z'
'-x+1/2, y, -z+3/4'
'x+1/2, -y, -z+3/4'
'-y+1/2, -x, z+3/4'
'y+1/2, x, z+3/4'
'x+1/2, y+1/2, z+1/2'
'-x+1/2, -y+1/2, z+1/2'
'y+1/2, -x+1/2, -z+1/2'
'-y+1/2, x+1/2, -z+1/2'
'-x+1, y+1/2, -z+5/4'
'x+1, -y+1/2, -z+5/4'
'-y+1, -x+1/2, z+5/4'
'y+1, x+1/2, z+5/4'

loop_
_atom_site_label
_atom_site_type_symbol
_atom_site_fract_x
_atom_site_fract_y
_atom_site_fract_z
_atom_site_U_iso_or_equiv
_atom_site_adp_type
_atom_site_occupancy
_atom_site_site_symmetry_order
_atom_site_calc_flag
_atom_site_refinement_flags_posn
_atom_site_refinement_flags_adp
_atom_site_refinement_flags_occupancy
_atom_site_disorder_assembly
_atom_site_disorder_group
W1 W 0.5000 0.5000 0.5000 0.01255(14) Uani 1 4 d S T P . .
Fe1 Fe 0.2500 0.44044(11) 0.3750 0.0209(4) Uani 1 2 d S T P . .
N1 N 0.3470(3) 0.4445(4) 0.4342(4) 0.0237(15) Uani 1 1 d . . . . .
C1 C 0.4005(4) 0.4643(4) 0.4599(5) 0.0194(17) Uani 1 1 d . . . . .
N2 N 0.6043(4) 0.5253(4) 0.6650(4) 0.0313(17) Uani 1 1 d . . . . .
N4 N 0.2500 0.8312(11) 0.3750 0.171(16) Uani 1 2 d S T P . .
C2 C 0.5658(4) 0.5188(3) 0.6096(4) 0.0197(18) Uani 1 1 d . . . . .
C4 C 0.3087(5) 0.6630(5) 0.3514(5) 0.045(3) Uani 1 1 d . . . . .
H4 H 0.3498 0.6869 0.3349 0.054 Uiso 1 1 calc R U . . .
C3 C 0.3073(5) 0.5917(5) 0.3520(4) 0.035(2) Uani 1 1 d . . . . .
H3 H 0.3480 0.5669 0.3356 0.042 Uiso 1 1 calc R U . . .
N3 N 0.2500 0.5554(8) 0.3750 0.043(3) Uani 1 2 d S T P . .
N5 N 0.1960(3) 0.4404(4) 0.5015(5) 0.0281(14) Uani 1 1 d . . . . .
C5 C 0.2500 0.7002(9) 0.3750 0.054(5) Uani 1 2 d S T P . .
C7 C 0.2307(4) 0.4591(5) 0.5716(5) 0.030(2) Uani 1 1 d . . . . .
H7 H 0.2770 0.4758 0.5657 0.036 Uiso 1 1 calc R U . . .
N7 N 0.2500 0.3231(6) 0.3750 0.028(3) Uani 1 2 d S T P . .
C6 C 0.2500 0.7744(11) 0.3750 0.108(10) Uani 1 2 d S T P . .
N6 N 0.0845(5) 0.4169(6) 0.8101(6) 0.059(3) Uani 1 1 d . . . . .
C9 C 0.1353(4) 0.4309(5) 0.6591(5) 0.030(2) Uani 1 1 d . . . . .
C8 C 0.2032(5) 0.4555(5) 0.6507(5) 0.032(2) Uani 1 1 d . . . . .
H8 H 0.2294 0.4693 0.6987 0.038 Uiso 1 1 calc R U . . .
N8 N 0.2500 0.0455(7) 0.3750 0.061(4) Uani 1 2 d S T P . .
C10 C 0.0984(5) 0.4135(5) 0.5892(6) 0.036(2) Uani 1 1 d . . . . .
H10 H 0.0514 0.3984 0.5938 0.043 Uiso 1 1 calc R U . . .
C11 C 0.1302(4) 0.4183(5) 0.5110(6) 0.035(2) Uani 1 1 d . . . . .
H11 H 0.1044 0.4055 0.4621 0.042 Uiso 1 1 calc R U . . .
C12 C 0.1057(4) 0.4237(5) 0.7443(8) 0.039(2) Uani 1 1 d . . . . .
C13 C 0.1909(5) 0.2865(5) 0.3639(7) 0.041(2) Uani 1 1 d . . . . .
H13 H 0.1488 0.3115 0.3545 0.049 Uiso 1 1 calc R U . . .
C14 C 0.1882(6) 0.2151(5) 0.3653(8) 0.047(3) Uani 1 1 d . . . . .
H14 H 0.1450 0.1913 0.3598 0.057 Uiso 1 1 calc R U . . .
C15 C 0.2500 0.1784(10) 0.3750 0.050(5) Uani 1 2 d S T P . .
C16 C 0.2500 0.1035(9) 0.3750 0.052(4) Uani 1 2 d S T P . .

loop_
_atom_site_aniso_label
_atom_site_aniso_U_11
_atom_site_aniso_U_22
_atom_site_aniso_U_33
_atom_site_aniso_U_23
_atom_site_aniso_U_13
_atom_site_aniso_U_12
W1 0.01139(17) 0.01139(17) 0.0149(2) 0.000 0.000 0.000
Fe1 0.0110(10) 0.0288(12) 0.0229(9) 0.000 -0.0029(10) 0.000
N1 0.020(4) 0.028(4) 0.023(3) -0.003(3) 0.000(3) 0.001(3)
C1 0.018(4) 0.020(4) 0.020(4) -0.001(3) -0.003(3) 0.001(3)
N2 0.038(4) 0.025(4) 0.031(4) 0.002(3) -0.004(3) -0.006(3)
N4 0.054(14) 0.041(12) 0.42(5) 0.000 -0.05(2) 0.000
C2 0.026(4) 0.013(5) 0.020(4) -0.003(3) -0.001(3) -0.004(3)
C4 0.032(6) 0.037(6) 0.067(7) 0.010(5) -0.013(5) -0.009(5)
C3 0.028(5) 0.036(5) 0.041(5) 0.002(4) -0.001(4) 0.003(4)
N3 0.044(10) 0.034(9) 0.052(8) 0.000 0.003(9) 0.000
N5 0.019(3) 0.036(4) 0.029(3) 0.000(4) 0.002(3) 0.002(3)
C5 0.047(12) 0.024(10) 0.090(13) 0.000 -0.025(11) 0.000
C7 0.018(4) 0.039(5) 0.033(5) 0.003(4) 0.000(4) -0.001(4)
N7 0.023(6) 0.023(7) 0.038(6) 0.000 -0.002(5) 0.000
C6 0.051(13) 0.037(11) 0.24(3) 0.000 -0.013(16) 0.000
N6 0.043(6) 0.092(8) 0.042(5) 0.011(5) 0.009(5) -0.005(5)
C9 0.025(5) 0.030(5) 0.036(5) -0.001(4) 0.006(4) 0.003(4)
C8 0.028(5) 0.040(6) 0.026(4) -0.002(4) -0.002(4) 0.006(4)
N8 0.076(10) 0.038(8) 0.069(9) 0.000 0.034(9) 0.000
C10 0.020(5) 0.046(6) 0.042(5) 0.007(4) 0.005(4) -0.007(4)
C11 0.023(4) 0.047(6) 0.035(5) -0.002(4) -0.005(4) -0.001(4)
C12 0.025(4) 0.052(6) 0.038(5) 0.009(6) -0.001(5) -0.003(4)
C13 0.034(6) 0.035(6) 0.054(6) 0.012(5) -0.005(5) -0.009(5)
C14 0.052(7) 0.033(6) 0.057(7) 0.005(5) 0.006(6) -0.006(5)
C15 0.059(13) 0.049(12) 0.042(8) 0.000 0.023(9) 0.000
C16 0.065(11) 0.046(10) 0.045(8) 0.000 0.024(8) 0.000

loop_
_atom_type_symbol
_atom_type_description
_atom_type_scat_dispersion_real
_atom_type_scat_dispersion_imag
_atom_type_scat_source
C C 0.0033 0.0016 'International Tables Vol C Tables 4.2.6.8 and 6.1.1.4'
H H 0.0000 0.0000 'International Tables Vol C Tables 4.2.6.8 and 6.1.1.4'
Fe Fe 0.3463 0.8444 'International Tables Vol C Tables 4.2.6.8 and 6.1.1.4'
N N 0.0061 0.0033 'International Tables Vol C Tables 4.2.6.8 and 6.1.1.4'
W W -0.8490 6.8722 'International Tables Vol C Tables 4.2.6.8 and 6.1.1.4'

loop_
_geom_angle_atom_site_label_1
_geom_angle_atom_site_label_2
_geom_angle_atom_site_label_3
_geom_angle
_geom_angle_site_symmetry_1
_geom_angle_site_symmetry_3
_geom_angle_publ_flag
C1 W1 C1 95.11(12) 2_665 3_566 ?
C1 W1 C1 95.11(12) 3_566 . ?
C1 W1 C1 145.3(4) 2_665 . ?
C1 W1 C1 95.11(12) 2_665 4_656 ?
C1 W1 C1 145.3(4) 3_566 4_656 ?
C1 W1 C1 95.11(12) 4_656 . ?
C1 W1 C2 70.3(3) 4_656 3_566 ?
C1 W1 C2 70.3(3) . 2_665 ?
C1 W1 C2 144.4(3) 2_665 2_665 ?
C1 W1 C2 74.0(3) 2_665 4_656 ?
C1 W1 C2 144.4(3) 3_566 3_566 ?
C1 W1 C2 144.4(3) 4_656 4_656 ?
C1 W1 C2 74.0(3) . 3_566 ?
C1 W1 C2 70.3(3) 2_665 . ?
C1 W1 C2 70.3(3) 3_566 4_656 ?
C1 W1 C2 78.5(3) 3_566 . ?
C1 W1 C2 78.5(3) . 4_656 ?
C1 W1 C2 74.0(3) 4_656 . ?
C1 W1 C2 78.5(3) 4_656 2_665 ?
C1 W1 C2 144.4(3) . . ?
C1 W1 C2 78.5(3) 2_665 3_566 ?
C1 W1 C2 74.0(3) 3_566 2_665 ?
C2 W1 C2 129.4(2) . 4_656 ?
C2 W1 C2 129.4(2) 4_656 2_665 ?
C2 W1 C2 129.4(2) . 3_566 ?
C2 W1 C2 74.3(4) 3_566 4_656 ?
C2 W1 C2 74.3(4) . 2_665 ?
C2 W1 C2 129.4(2) 3_566 2_665 ?
N1 Fe1 N1 175.8(4) 5 . ?
N1 Fe1 N3 87.9(2) . . ?
N1 Fe1 N3 87.9(2) 5 . ?
N1 Fe1 N5 90.7(2) . . ?
N1 Fe1 N5 89.3(2) 5 . ?
N1 Fe1 N5 90.7(2) 5 5 ?
N1 Fe1 N5 89.3(2) . 5 ?
N1 Fe1 N7 92.1(2) . . ?
N1 Fe1 N7 92.1(2) 5 . ?
N3 Fe1 N5 90.02(18) . 5 ?
N3 Fe1 N5 90.02(18) . . ?
N3 Fe1 N7 180.0 . . ?
N5 Fe1 N5 180.0(4) 5 . ?
N7 Fe1 N5 89.98(18) . . ?
N7 Fe1 N5 89.98(18) . 5 ?
C1 N1 Fe1 162.4(7) . . ?
N1 C1 W1 177.0(7) . . ?
N2 C2 W1 174.8(7) . . ?
C3 C4 H4 120.0 . . ?
C3 C4 C5 119.9(11) . . ?
C5 C4 H4 120.0 . . ?
C4 C3 H3 118.9 . . ?
N3 C3 C4 122.2(10) . . ?
N3 C3 H3 118.9 . . ?
C3 N3 Fe1 121.0(7) . . ?
C3 N3 Fe1 121.0(7) 5 . ?
C3 N3 C3 118.0(14) 5 . ?
C7 N5 Fe1 120.3(5) . . ?
C11 N5 Fe1 122.2(6) . . ?
C11 N5 C7 117.3(8) . . ?
C4 C5 C4 117.9(15) 5 . ?
C4 C5 C6 121.1(8) . . ?
C4 C5 C6 121.1(8) 5 . ?
N5 C7 H7 118.2 . . ?
N5 C7 C8 123.6(8) . . ?
C8 C7 H7 118.2 . . ?
C13 N7 Fe1 121.4(6) 5 . ?
C13 N7 Fe1 121.4(6) . . ?
C13 N7 C13 117.1(12) . 5 ?
N4 C6 C5 180.0 . . ?
C8 C9 C12 118.8(8) . . ?
C10 C9 C8 119.6(8) . . ?
C10 C9 C12 121.6(8) . . ?
C7 C8 C9 118.0(8) . . ?
C7 C8 H8 121.0 . . ?
C9 C8 H8 121.0 . . ?
C9 C10 H10 120.6 . . ?
C9 C10 C11 118.9(8) . . ?
C11 C10 H10 120.6 . . ?
N5 C11 C10 122.5(8) . . ?
N5 C11 H11 118.7 . . ?
C10 C11 H11 118.7 . . ?
N6 C12 C9 178.0(11) . . ?
N7 C13 H13 118.3 . . ?
N7 C13 C14 123.4(11) . . ?
C14 C13 H13 118.3 . . ?
C13 C14 H14 120.8 . . ?
C13 C14 C15 118.4(12) . . ?
C15 C14 H14 120.8 . . ?
C14 C15 C14 119.1(16) . 5 ?
C14 C15 C16 120.5(8) . . ?
C14 C15 C16 120.5(8) 5 . ?
N8 C16 C15 180.0 . . ?

loop_
_geom_bond_atom_site_label_1
_geom_bond_atom_site_label_2
_geom_bond_distance
_geom_bond_site_symmetry_2
_geom_bond_publ_flag
W1 C1 2.126(8) 2_665 ?
W1 C1 2.126(8) 4_656 ?
W1 C1 2.126(8) 3_566 ?
W1 C1 2.126(8) . ?
W1 C2 2.174(7) 3_566 ?
W1 C2 2.174(7) 2_665 ?
W1 C2 2.174(7) 4_656 ?
W1 C2 2.174(7) . ?
Fe1 N1 2.085(7) 5 ?
Fe1 N1 2.085(7) . ?
Fe1 N3 2.207(13) . ?
Fe1 N5 2.252(7) 5 ?
Fe1 N5 2.252(7) . ?
Fe1 N7 2.252(12) . ?
N1 C1 1.168(10) . ?
N2 C2 1.153(10) . ?
N4 C6 1.09(2) . ?
C4 H4 0.9500 . ?
C4 C3 1.369(14) . ?
C4 C5 1.385(14) . ?
C3 H3 0.9500 . ?
C3 N3 1.353(11) . ?
N3 C3 1.353(11) 5 ?
N5 C7 1.344(11) . ?
N5 C11 1.341(10) . ?
C5 C4 1.385(14) 5 ?
C5 C6 1.42(3) . ?
C7 H7 0.9500 . ?
C7 C8 1.359(12) . ?
N7 C13 1.347(11) . ?
N7 C13 1.347(11) 5 ?
N6 C12 1.126(15) . ?
C9 C8 1.393(12) . ?
C9 C10 1.355(12) . ?
C9 C12 1.468(14) . ?
C8 H8 0.9500 . ?
N8 C16 1.114(18) . ?
C10 H10 0.9500 . ?
C10 C11 1.382(13) . ?
C11 H11 0.9500 . ?
C13 H13 0.9500 . ?
C13 C14 1.372(14) . ?
C14 H14 0.9500 . ?
C14 C15 1.389(15) . ?
C15 C14 1.389(15) 5 ?
C15 C16 1.44(2) . ?

loop_
_geom_torsion_atom_site_label_1
_geom_torsion_atom_site_label_2
_geom_torsion_atom_site_label_3
_geom_torsion_atom_site_label_4
_geom_torsion
_geom_torsion_site_symmetry_1
_geom_torsion_site_symmetry_2
_geom_torsion_site_symmetry_3
_geom_torsion_site_symmetry_4
_geom_torsion_publ_flag
Fe1 N5 C7 C8 -175.0(7) . . . . ?
Fe1 N5 C11 C10 175.3(7) . . . . ?
Fe1 N7 C13 C14 -178.5(9) . . . . ?
C4 C3 N3 Fe1 -179.99(8) . . . . ?
C4 C3 N3 C3 0.01(8) . . . 5 ?
C3 C4 C5 C4 0.01(8) . . . 5 ?
C3 C4 C5 C6 -179.99(8) . . . . ?
N5 C7 C8 C9 0.1(14) . . . . ?
C5 C4 C3 N3 -0.02(17) . . . . ?
C7 N5 C11 C10 -0.9(13) . . . . ?
N7 C13 C14 C15 -3.0(18) . . . . ?
C9 C10 C11 N5 -1.0(15) . . . . ?
C8 C9 C10 C11 2.4(14) . . . . ?
C10 C9 C8 C7 -2.0(13) . . . . ?
C11 N5 C7 C8 1.4(13) . . . . ?
C12 C9 C8 C7 177.4(8) . . . . ?
C12 C9 C10 C11 -177.0(9) . . . . ?
C13 N7 C13 C14 1.5(9) 5 . . . ?
C13 C14 C15 C14 1.4(8) . . . 5 ?
C13 C14 C15 C16 -178.6(8) . . . . ?

loop_
_twin_individual_id
_twin_individual_mass_fraction_refined
1 0.520(18)
2 0.480(18)
